data_9017548
loop_
_publ_author_name
'Nagashima, M.'
'Armbruster, T.'

_publ_section_title
;
 Ardennite, tiragalloite and medaite: structural control of (As5+,V5+,Si4+)O4
 tetrahedra in silicates
;
_journal_name_full 'Mineralogical Magazine'
_journal_page_first 55
_journal_page_last 71
_journal_volume 74
_journal_year 2010
_chemical_compound_source 'Vernetto mine, Val Lanzo, Torino, Piedmont, Italy'
_chemical_formula_sum 'Al4.314 As0.73 Ca1.26 Fe0.244 H6 Mg1.08 Mn3.102 O28 Si5.27'
_chemical_name_mineral Ardennite-(As)
_space_group_IT_number 59
_space_group_name_Hall '-P 2c 2bc'
_space_group_name_H-M_alt 'P n m m :2'
_symmetry_space_group_name_H-M 'P n m m :2'
_cell_angle_alpha 90
_cell_angle_beta 90
_cell_angle_gamma 90
_cell_length_a 8.7452
_cell_length_b 5.8314
_cell_length_c 18.5891
_cell_formula_units_Z 2
_cell_volume 947.984
_database_code_amcsd 0019901
_exptl_crystal_density_diffrn 3.622
_cod_data_source_file inputs/fixed/downloads/18/18351.cif
_cod_data_source_block 18351
_cod_original_sg_symbol_H-M 'P n m m'
_cod_original_formula_sum 'Mn3.102 Ca1.26 Al4.314 Fe.244 Mg1.08 Si5.27 As.73 O28 H6'
_cod_database_code 9017548

loop_
_space_group_symop_operation_xyz
x,y,z
x,y,1/2-z
-x,-y,1/2+z
x,1/2-y,z
-x,1/2+y,-z
-x,1/2+y,1/2+z
x,1/2-y,1/2-z
-x,-y,-z

loop_
_atom_site_aniso_label
_atom_site_aniso_U_11
_atom_site_aniso_U_22
_atom_site_aniso_U_33
_atom_site_aniso_U_12
_atom_site_aniso_U_13
_atom_site_aniso_U_23
MnA1 0.01670 0.00980 0.01330 0.00000 0.00391 0.00000
CaA1 0.01670 0.00980 0.01330 0.00000 0.00391 0.00000
MnA2 0.01720 0.00790 0.01210 0.00000 -0.00152 0.00000
CaA2 0.01720 0.00790 0.01210 0.00000 -0.00152 0.00000
AlM1 0.00840 0.00580 0.00970 0.00030 0.00080 0.00000
FeM1 0.00840 0.00580 0.00970 0.00030 0.00080 0.00000
AlM2 0.00880 0.00580 0.00970 -0.00030 0.00030 -0.00040
MgM3 0.01090 0.00540 0.00960 -0.00020 0.00000 0.00000
AlM3 0.01090 0.00540 0.00960 -0.00020 0.00000 0.00000
MnM3 0.01090 0.00540 0.00960 -0.00020 0.00000 0.00000
SiT1 0.00750 0.00700 0.00930 0.00000 0.00000 0.00000
SiT2 0.00850 0.00710 0.01020 0.00000 -0.00020 0.00000
SiT3 0.01090 0.00580 0.01020 0.00000 0.00000 0.00000
AsT4 0.01150 0.00570 0.01240 0.00000 0.00000 0.00000
SiT4 0.01150 0.00570 0.01240 0.00000 0.00000 0.00000
O1 0.01090 0.00710 0.01290 -0.00100 0.00150 -0.00110
O2 0.01070 0.00730 0.01250 0.00050 0.00160 0.00010
O3 0.01010 0.01480 0.01250 0.00000 -0.00120 0.00000
O4 0.00990 0.00790 0.01280 0.00000 -0.00170 0.00000
O5 0.01450 0.00890 0.02310 0.00330 0.00000 0.00000
O6 0.01620 0.00680 0.01550 0.00250 0.00000 0.00000
O7 0.01240 0.01450 0.01200 0.00000 0.00220 0.00000
O8 0.01230 0.01220 0.00990 0.00000 0.00070 0.00000
O9 0.01690 0.01630 0.01530 0.00000 0.00040 0.00000
O10 0.00820 0.01060 0.01260 0.00000 -0.00070 0.00000
O11 0.00810 0.00900 0.01280 0.00000 0.00060 0.00000
O12 0.01270 0.01380 0.01140 0.00000 0.00100 0.00000

loop_
_atom_site_label
_atom_site_fract_x
_atom_site_fract_y
_atom_site_fract_z
_atom_site_occupancy
_atom_site_U_iso_or_equiv
MnA1 0.94617 0.25000 0.15546 0.57000 0.01326
CaA1 0.94617 0.25000 0.15546 0.43000 0.01326
MnA2 0.39662 0.75000 0.15995 0.80000 0.01241
CaA2 0.39662 0.75000 0.15995 0.20000 0.01241
AlM1 0.00000 0.00000 0.00000 0.87800 0.00800
FeM1 0.00000 0.00000 0.00000 0.12200 0.00800
AlM2 0.50000 0.00000 0.00000 1.00000 0.00810
MgM3 0.68069 -0.00158 0.25000 0.54000 0.00860
AlM3 0.68069 -0.00158 0.25000 0.27900 0.00860
MnM3 0.68069 -0.00158 0.25000 0.18100 0.00860
SiT1 0.76328 0.75000 0.09619 1.00000 0.00791
SiT2 0.27823 0.25000 0.09517 1.00000 0.00858
SiT3 0.34387 0.25000 0.25000 1.00000 0.00900
AsT4 0.04264 0.75000 0.25000 0.73000 0.00988
SiT4 0.04264 0.75000 0.25000 0.27000 0.00988
O1 0.13036 0.02630 -0.08177 1.00000 0.01030
O2 0.62384 -0.01930 -0.08283 1.00000 0.01020
O3 0.11130 0.25000 0.05398 1.00000 0.01240
O4 0.61630 0.75000 0.04145 1.00000 0.01020
O5 0.92870 -0.01170 0.25000 1.00000 0.01550
O6 0.44350 0.01220 0.25000 1.00000 0.01280
O7 0.67950 0.75000 0.17642 1.00000 0.01300
O8 0.22580 0.25000 0.18087 1.00000 0.01150
O9 0.15020 0.75000 0.17743 1.00000 0.01620
O10 0.11180 0.75000 0.03336 1.00000 0.01050
O11 0.61390 0.25000 0.03572 1.00000 0.01000
O12 0.69790 0.25000 0.18221 1.00000 0.01260
H10 0.12300 0.75000 0.08570 1.00000 0.05000
H11 0.71500 0.25000 0.01400 1.00000 0.05000
H12 0.65700 0.25000 0.13320 1.00000 0.05000

loop_
_cod_related_entry_id
_cod_related_entry_database
_cod_related_entry_code
1 AMCSD 0019901
